data_2206042
loop_
_publ_author_name
'Masataka Watanabe'
'Asami Miura'
'Taisuke Matsumoto'
'Shuntaro Mataka'
'Thies Thiemann'

_publ_section_title
;
 Bis(4-chloromethyl-2,5-dimethyl-3-thienyl)methane
;
_journal_issue 6
_journal_name_full 'Acta Crystallographica Section E'
_journal_page_first o1936
_journal_page_last o1938
_journal_paper_doi 10.1107/S1600536805016533
_journal_volume 61
_journal_year 2005
_chemical_formula_iupac 'C15 H18 Cl2 S2'
_chemical_formula_moiety 'C15 H18 Cl2 S2'
_chemical_formula_sum 'C15 H18 Cl2 S2'
_chemical_formula_weight 333.33
_chemical_name_systematic
;
Bis(4-chloromethyl-2,5-dimethyl-3-thienyl)methane
;
_space_group_IT_number 15
_symmetry_cell_setting monoclinic
_symmetry_space_group_name_Hall '-C 2yc'
_symmetry_space_group_name_H-M 'C 1 2/c 1'
_cell_angle_alpha 90
_cell_angle_beta 116.420(10)
_cell_angle_gamma 90
_cell_formula_units_Z 4
_cell_length_a 20.797(4)
_cell_length_b 5.0680(10)
_cell_length_c 16.253(3)
_cell_measurement_reflns_used 8753
_cell_measurement_temperature 123.1
_cell_measurement_theta_max 68.2
_cell_measurement_theta_min 3.0
_cell_volume 1534.1(5)
_computing_cell_refinement CrystalClear
_computing_data_collection 'CrystalClear (Rigaku, 1999)'
_computing_data_reduction 'CrystalStructure (Rigaku/MSC, 2004)'
_computing_molecular_graphics 'PLATON (Spek, 2003)'
_computing_publication_material CrystalStructure
_computing_structure_refinement 'SHELXL97 (Sheldrick 1997)'
_computing_structure_solution 'SIR97 (Altomare <i>et al.</i>, 1999)'
_diffrn_detector_area_resol_mean 10.00
_diffrn_measured_fraction_theta_full 0.9892
_diffrn_measured_fraction_theta_max 0.9892
_diffrn_measurement_device_type 'Rigaku R-AXIS RAPID'
_diffrn_measurement_method \w
_diffrn_radiation_type 'Cu K\a'
_diffrn_radiation_wavelength 1.5419
_diffrn_reflns_av_R_equivalents 0.048
_diffrn_reflns_limit_h_max 24
_diffrn_reflns_limit_h_min -24
_diffrn_reflns_limit_k_max 5
_diffrn_reflns_limit_k_min -5
_diffrn_reflns_limit_l_max 18
_diffrn_reflns_limit_l_min -19
_diffrn_reflns_number 9291
_diffrn_reflns_theta_full 68.15
_diffrn_reflns_theta_max 68.15
_exptl_absorpt_coefficient_mu 6.199
_exptl_absorpt_correction_T_max 0.475
_exptl_absorpt_correction_T_min 0.431
_exptl_absorpt_correction_type numerical
_exptl_absorpt_process_details '(ABSCOR; Higashi, 1999)'
_exptl_crystal_colour colorless
_exptl_crystal_density_diffrn 1.443
_exptl_crystal_density_method 'not measured'
_exptl_crystal_description prism
_exptl_crystal_F_000 696.00
_exptl_crystal_size_max 0.30
_exptl_crystal_size_mid 0.30
_exptl_crystal_size_min 0.12
_refine_diff_density_max 0.36
_refine_diff_density_min -0.43
_refine_ls_extinction_coef 44(4)
_refine_ls_extinction_method 'Larson (1970)'
_refine_ls_goodness_of_fit_ref 1.001
_refine_ls_hydrogen_treatment constr
_refine_ls_number_parameters 99
_refine_ls_number_reflns 1382
_refine_ls_R_factor_gt 0.0300
_refine_ls_shift/su_max 0.0000
_refine_ls_structure_factor_coef Fsqd
_refine_ls_weighting_details 'w = 1/[0.001Fo^2^ + \s(Fo^2^)]/(4Fo^2^)'
_refine_ls_weighting_scheme calc
_refine_ls_wR_factor_ref 0.1020
_reflns_number_gt 1278
_reflns_number_total 1382
_reflns_threshold_expression F^2^>2\s(F^2^)
_cod_data_source_file ob6526.cif
_cod_data_source_block I
_cod_original_sg_symbol_H-M 'C 2/c'
_cod_database_code 2206042
_cod_database_fobs_code 2206042

loop_
_symmetry_equiv_pos_site_id
_symmetry_equiv_pos_as_xyz
1 +X,+Y,+Z
2 -X,+Y,1/2-Z
3 -X,-Y,-Z
4 +X,-Y,1/2+Z
5 1/2+X,1/2+Y,+Z
6 1/2-X,1/2+Y,1/2-Z
7 1/2-X,1/2-Y,-Z
8 1/2+X,1/2-Y,1/2+Z

loop_
_atom_site_label
_atom_site_fract_x
_atom_site_fract_y
_atom_site_fract_z
_atom_site_U_iso_or_equiv
_atom_site_adp_type
_atom_site_calc_flag
_atom_site_refinement_flags
_atom_site_occupancy
_atom_site_type_symbol
Cl1 0.41765(2) 0.32981(9) 0.91105(3) 0.0212(2) Uani d . 1.00 Cl
S1 0.31083(2) 0.50041(9) 0.57996(3) 0.0172(2) Uani d . 1.00 S
C1 0.38518(9) 0.3001(4) 0.61100(10) 0.0149(5) Uani d . 1.00 C
C2 0.43116(9) 0.3300(3) 0.70210(10) 0.0128(5) Uani d . 1.00 C
C3 0.40509(9) 0.5166(4) 0.74690(10) 0.0129(5) Uani d . 1.00 C
C4 0.34040(10) 0.6271(4) 0.68890(10) 0.0163(5) Uani d . 1.00 C
C5 0.39170(10) 0.1255(4) 0.54040(10) 0.0201(5) Uani d . 1.00 C
C6 0.500000(10) 0.1725(5) 0.750000(10) 0.0146(7) Uani d S 1.00 C
C7 0.44152(9) 0.5762(4) 0.84710(10) 0.0152(5) Uani d . 1.00 C
C8 0.29680(10) 0.8294(4) 0.70950(10) 0.0223(5) Uani d . 1.00 C
H5A 0.3928 -0.0539 0.5579 0.025 Uiso c R 1.00 H
H5B 0.4345 0.1674 0.5359 0.024 Uiso c R 1.00 H
H5C 0.3515 0.1537 0.4826 0.025 Uiso c R 1.00 H
H6 0.4952 0.0643 0.7947 0.017 Uiso c R 1.00 H
H7A 0.4269 0.7456 0.8573 0.019 Uiso c R 1.00 H
H7B 0.4920 0.5750 0.8679 0.018 Uiso c R 1.00 H
H8A 0.2472 0.7946 0.6729 0.028 Uiso c R 1.00 H
H8B 0.3079 1.0008 0.6960 0.028 Uiso c R 1.00 H
H8C 0.3074 0.8197 0.7727 0.027 Uiso c R 1.00 H

loop_
_atom_site_aniso_label
_atom_site_aniso_U_11
_atom_site_aniso_U_22
_atom_site_aniso_U_33
_atom_site_aniso_U_12
_atom_site_aniso_U_13
_atom_site_aniso_U_23
Cl1 0.0241(3) 0.0235(4) 0.0172(3) -0.0048(2) 0.0102(2) 0.0009(2)
S1 0.0112(3) 0.0202(4) 0.0152(3) -0.0003(2) 0.0013(2) 0.0007(2)
C1 0.0117(9) 0.0160(10) 0.0156(9) -0.0027(7) 0.0051(7) -0.0008(7)
C2 0.0100(9) 0.0140(10) 0.0143(9) -0.0029(6) 0.0052(7) -0.0003(7)
C3 0.0108(8) 0.0120(10) 0.0150(9) -0.0026(6) 0.0053(7) 0.0008(7)
C4 0.0140(9) 0.0160(10) 0.0180(10) -0.0036(7) 0.0066(8) -0.0011(7)
C5 0.0190(9) 0.0220(10) 0.0180(10) -0.0066(8) 0.0075(8) -0.0062(8)
C6 0.0130(10) 0.0140(10) 0.0170(10) 0.0000 0.0060(10) 0.0000
C7 0.0156(9) 0.0150(10) 0.0159(9) -0.0030(8) 0.0077(7) -0.0014(8)
C8 0.0157(9) 0.0210(10) 0.0300(10) 0.0024(7) 0.0103(9) -0.0006(8)

loop_
_atom_type_symbol
_atom_type_description
_atom_type_scat_dispersion_real
_atom_type_scat_dispersion_imag
_atom_type_scat_source
C C 0.018 0.009
;
International Tables for Crystallography
(1992, Vol. C, Tables 4.2.6.8 and 6.1.1.4)
;
H H 0.000 0.000
;
International Tables for Crystallography
(1992, Vol. C, Table 6.1.1.4)
;
S S 0.333 0.557
;
International Tables for Crystallography
(1992, Vol. C, Tables 4.2.6.8 and 6.1.1.4)
;
Cl Cl 0.364 0.702
;
International Tables for Crystallography
(1992, Vol. C, Tables 4.2.6.8 and 6.1.1.4)
;

loop_
_geom_angle_atom_site_label_1
_geom_angle_atom_site_label_2
_geom_angle_atom_site_label_3
_geom_angle_site_symmetry_3
_geom_angle
_geom_angle_publ_flag
Cl1 C7 C3 . 110.40(10) n
S1 C1 C2 . 110.9(2) n
C4 S1 C1 . 93.11(9) n
S1 C1 C5 . 119.70(10) n
S1 C4 C3 . 110.4(2) n
S1 C4 C8 . 120.60(10) n
C1 C2 C3 . 112.4(2) n
C5 C1 C2 . 129.4(2) n
C1 C2 C6 . 122.9(2) n
C2 C3 C4 . 113.3(2) n
C2 C3 C7 . 124.30(10) n
C6 C2 C3 . 124.60(10) n
C7 C3 C4 . 122.3(2) n
C3 C4 C8 . 129.0(2) n
Cl1 C7 H7A . 109.2511 n
Cl1 C7 H7B . 109.2955 n
C1 C5 H5C . 109.1831 n
C1 C5 H5A . 109.4713 n
C1 C5 H5B . 109.4480 n
C2 C6 H6 . 107.4986 n
C3 C7 H7A . 109.0512 n
C3 C7 H7B . 109.3703 n
C4 C8 H8C . 109.4328 n
C4 C8 H8A . 109.1926 n
C4 C8 H8B . 109.7638 n
H5A C5 H5C . 109.5758 n
H5B C5 H5C . 109.4664 n
H5B C5 H5A . 109.6815 n
H7B C7 H7A . 109.4621 n
H8C C8 H8A . 109.4846 n
H8B C8 H8A . 109.4812 n
H8B C8 H8C . 109.4718 n
C2 C6 C2 2_656 116.5(2) y

loop_
_geom_bond_atom_site_label_1
_geom_bond_atom_site_label_2
_geom_bond_distance
_geom_bond_publ_flag
Cl1 C7 1.828(2) y
S1 C1 1.727(2) n
S1 C4 1.719(2) n
C1 C2 1.366(2) n
C1 C5 1.503(3) n
C2 C3 1.439(3) n
C2 C6 1.517(2) y
C3 C4 1.372(2) n
C3 C7 1.491(3) y
C4 C8 1.504(3) n
C6 C2 1.517(2) n
C5 H5A 0.9500 n
C5 H5B 0.9500 n
C5 H5C 0.9500 n
C6 H6 0.9501 n
C7 H7A 0.9500 n
C7 H7B 0.9500 n
C8 H8A 0.9500 n
C8 H8B 0.9501 n
C8 H8C 0.9500 n

loop_
_geom_contact_atom_site_label_1
_geom_contact_atom_site_label_2
_geom_contact_distance
_geom_contact_site_symmetry_2
_geom_contact_publ_flag
Cl1 C2 3.530(2) . n
Cl1 C3 2.732(2) . n
Cl1 C4 3.567(2) . n
Cl1 C5 3.324(2) 4_555 y
S1 C2 2.555(2) . n
S1 C3 2.545(2) . n
S1 C5 2.795(2) . n
S1 C8 2.801(2) . n
C1 C3 2.331(3) . n
C1 C4 2.502(3) . n
C1 C6 2.534(2) . n
C2 C4 2.348(3) . n
C2 C5 2.595(3) . n
C2 C7 2.590(3) . n
C3 C6 2.617(3) . n
C3 C8 2.596(3) . n
C4 C7 2.508(2) . n
C5 C6 3.148(2) . n
C6 C1 2.534(2) . n
C6 C3 2.617(3) . n
C6 C5 3.148(2) . n
C6 C7 3.141(3) . n
C7 C6 3.141(3) . n
C7 C8 3.118(2) . n
Cl1 H5C 3.2672 4_555 n
Cl1 H5C 3.3941 4_565 n
Cl1 H8A 3.0794 6_546 n
Cl1 H8C 3.5231 1_545 n
Cl1 H8C 3.4484 . n
Cl1 H7A 3.1170 1_545 n
Cl1 H7A 2.3219 . n
Cl1 H7B 2.3224 . n
Cl1 H5A 3.0025 4_555 n
Cl1 H5B 3.1555 4_555 n
Cl1 H5B 3.1780 4_565 n
Cl1 H6 3.2719 . n
S1 H5A 3.3872 . n
S1 H5A 2.9469 1_565 n
S1 H5B 3.4083 . n
S1 H5C 2.7381 . n
S1 H5C 3.1597 7_556 n
S1 H8A 2.8346 . n
S1 H8B 3.1775 . n
S1 H8B 3.1741 1_545 n
S1 H8C 3.5542 . n
C1 H5A 2.0280 . n
C1 H5A 3.4075 1_565 n
C1 H5B 2.0277 . n
C1 H5C 2.0247 . n
C1 H6 3.0819 . n
C1 H8B 2.9607 1_545 n
C2 H5A 2.8718 . n
C2 H5B 2.8540 . n
C2 H5C 3.3182 . n
C2 H6 2.0175 . n
C2 H7A 3.3179 . n
C2 H7B 2.7158 . n
C2 H8B 3.0227 1_545 n
C3 H6 2.8421 . n
C3 H6 3.2442 1_565 n
C3 H7A 2.0121 . n
C3 H7B 2.0158 . n
C3 H8A 3.2713 . n
C3 H8B 3.0500 . n
C3 H8B 3.1802 1_545 n
C3 H8C 2.7243 . n
C4 H5A 3.2244 1_565 n
C4 H7A 2.5893 . n
C4 H7B 3.2116 . n
C4 H8A 2.0254 . n
C4 H8B 2.0321 . n
C4 H8B 3.2579 1_545 n
C4 H8C 2.0282 . n
C6 H5A 3.1365 . n
C6 H5B 3.1221 . n
C6 H7A 3.5203 1_545 n
C6 H7B 2.8539 . n
C7 H5B 3.3941 4_565 n
C7 H6 3.0905 . n
C7 H6 2.9900 1_565 n
C7 H8B 3.5086 . n
C7 H8C 2.7867 . n
C8 H7A 2.7360 . n
C8 H8A 3.4061 6_556 n
C8 H8B 3.5834 6_546 n
C8 H8C 3.4647 6_546 n
C8 H8C 3.3922 6_556 n
H5A S1 2.9469 1_545 n
H5A C1 3.4075 1_545 n
H5A C4 3.2244 1_545 n
H5A C6 3.1365 . n
H5B C6 3.1221 . n
H5C S1 3.1597 7_556 n
H6 C3 3.2442 1_545 n
H6 C7 2.9900 1_545 n
H7A Cl1 3.1170 1_565 n
H7A C5 3.4289 4_565 n
H7A C6 3.5203 1_565 n
H7B C6 2.8539 . n
H8A Cl1 3.0794 6_556 n
H8A C8 3.4061 6_546 n
H8B S1 3.1741 1_565 n
H8B C1 2.9607 1_565 n
H8B C2 3.0227 1_565 n
H8B C3 3.1802 1_565 n
H8B C4 3.2579 1_565 n
H8B C8 3.5834 6_556 n
H8C Cl1 3.5231 1_565 n
H8C C8 3.3922 6_546 n
H8C C8 3.4647 6_556 n

loop_
_geom_hbond_atom_site_label_D
_geom_hbond_atom_site_label_H
_geom_hbond_atom_site_label_A
_geom_hbond_site_symmetry_A
_geom_hbond_distance_DH
_geom_hbond_distance_HA
_geom_hbond_distance_DA
_geom_hbond_angle_DHA
_geom_hbond_publ_flag
C5 H5A Cg1 1_565 0.95 2.84 3.767(2) 166 yes
C8 H8B Cg1 1_545 0.95 3.16 4.060(2) 158 yes

loop_
_geom_torsion_atom_site_label_1
_geom_torsion_atom_site_label_2
_geom_torsion_atom_site_label_3
_geom_torsion_atom_site_label_4
_geom_torsion
_geom_torsion_publ_flag
C4 S1 C1 C2 0.00(10) n
C4 S1 C1 C5 180.00(10) n
C1 S1 C4 C3 -0.4(2) n
C1 S1 C4 C8 179.8(2) n
S1 C1 C2 C3 0.4(2) n
S1 C1 C2 C6 177.8(2) n
C5 C1 C2 C3 -179.5(2) n
C5 C1 C2 C6 -2.1(3) n
C1 C2 C3 C4 -0.8(3) n
C1 C2 C3 C7 175.9(2) n
C6 C2 C3 C4 -178.1(2) n
C6 C2 C3 C7 -1.4(3) n
C2 C3 C4 S1 0.7(2) n
C2 C3 C4 C8 -179.5(2) n
C7 C3 C4 S1 -176.0(2) n
C7 C3 C4 C8 3.8(4) n
C2 C3 C7 Cl1 -82.6(2) n
C4 C3 C7 Cl1 93.8(2) n

loop_
_cod_related_entry_id
_cod_related_entry_database
_cod_related_entry_code
1 ChemSpider 2058462
